data_2017446
loop_
_publ_author_name
'Gougeon, P.'
'Salloum, D.'
'Potel, M.'

_publ_section_title
;
 Cr~1.45~Tl~1.87~Mo~15~Se~19~, a monoclinic variant of the hexagonal
 In~3~Mo~15~Se~19~ type
;
_journal_coeditor_code LG3024
_journal_issue 12
_journal_name_full 'Acta Crystallographica Section C'
_journal_page_first i87
_journal_page_last i90
_journal_paper_doi 10.1107/S0108270109047301
_journal_volume 65
_journal_year 2009
_chemical_formula_iupac 'Cr1.453 Tl1.87 Mo15 Se19'
_chemical_formula_sum 'Cr1.453 Mo15 Se19 Tl1.87'
_chemical_formula_weight 3396.7
_chemical_name_systematic
;
chromium thallium pentadecamolybdenum nonadecaselenide
;
_space_group_IT_number 11
_symmetry_cell_setting monoclinic
_symmetry_space_group_name_Hall '-P 2yb'
_symmetry_space_group_name_H-M 'P 1 21/m 1'
_cell_angle_alpha 90
_cell_angle_beta 118.9305(8)
_cell_angle_gamma 90
_cell_formula_units_Z 2
_cell_length_a 9.73470(10)
_cell_length_b 19.2639(3)
_cell_length_c 9.79870(10)
_cell_measurement_reflns_used 35623
_cell_measurement_temperature 293
_cell_measurement_theta_max 40
_cell_measurement_theta_min 2.6
_cell_volume 1608.22(4)
_computing_cell_refinement 'COLLECT (Nonius, 1998)'
_computing_data_collection 'COLLECT (Nonius, 1998)'
_computing_data_reduction 'EvalCCD (Duisenberg, 1998)'
_computing_molecular_graphics 'DIAMOND (Brandenburg, 2001)'
_computing_publication_material 'JANA2006 (Pet\<r\'i\<cek <i>et al.</i>,  2006)'
_computing_structure_refinement 'JANA2006 (Pet\<r\'i\<cek <i>et al.</i>,  2006)'
_computing_structure_solution 'SIR97 (Altomare <i>et al.</i>,  1999)'
_diffrn_ambient_temperature 293
_diffrn_detector_area_resol_mean 9
_diffrn_measured_fraction_theta_full 0.999
_diffrn_measurement_device '95mm CCD camera on \k-goniostat'
_diffrn_measurement_device_type 'Nonius KappaCCD area-detector'
_diffrn_measurement_method CCD
_diffrn_radiation_monochromator 'horizontally mounted graphite crystal'
_diffrn_radiation_source 'fine-focus sealed tube'
_diffrn_radiation_type 'Mo K\a'
_diffrn_radiation_wavelength 0.71069
_diffrn_reflns_av_R_equivalents 0.0868
_diffrn_reflns_av_sigmaI/netI 0.0469
_diffrn_reflns_limit_h_max 17
_diffrn_reflns_limit_h_min -17
_diffrn_reflns_limit_k_max 30
_diffrn_reflns_limit_k_min -34
_diffrn_reflns_limit_l_max 17
_diffrn_reflns_limit_l_min -13
_diffrn_reflns_number 36020
_diffrn_reflns_theta_full 40.0
_diffrn_reflns_theta_max 40
_diffrn_reflns_theta_min 2.6
_exptl_absorpt_coefficient_mu 36.911
_exptl_absorpt_correction_T_max 0.3313
_exptl_absorpt_correction_T_min 0.0971
_exptl_absorpt_correction_type analytical
_exptl_absorpt_process_details '(de Meulenaer & Tompa, 1965)'
_exptl_crystal_colour black
_exptl_crystal_density_diffrn 7.01204(16)
_exptl_crystal_description 'irregular block'
_exptl_crystal_F_000 2921.3
_exptl_crystal_size_max 0.103
_exptl_crystal_size_mid 0.053
_exptl_crystal_size_min 0.044
_refine_diff_density_max 4.01
_refine_diff_density_min -3.97
_refine_ls_extinction_coef 24(2)
_refine_ls_extinction_method 'B-C type 1 Lorentzian isotropic (Becker & Coppens, 1974)'
_refine_ls_goodness_of_fit_ref 1.49
_refine_ls_number_constraints 0
_refine_ls_number_parameters 231
_refine_ls_number_reflns 10161
_refine_ls_number_restraints 0
_refine_ls_R_factor_all 0.0925
_refine_ls_R_factor_gt 0.0489
_refine_ls_shift/su_max 0.0006
_refine_ls_shift/su_mean 0.0000
_refine_ls_structure_factor_coef Fsqd
_refine_ls_weighting_details 'w = 1/[\s^2^(I)+0.0004I^2^]'
_refine_ls_weighting_scheme sigma
_refine_ls_wR_factor_gt 0.0785
_refine_ls_wR_factor_ref 0.0865
_reflns_number_gt 6942
_reflns_number_total 10161
_reflns_threshold_expression I>2\s(I)
_cod_data_source_file lg3024.cif
_cod_data_source_block I
_cod_original_sg_symbol_H-M 'P 21/m'
_cod_database_code 2017446
_cod_database_fobs_code 2017446

loop_
_symmetry_equiv_pos_site_id
_symmetry_equiv_pos_as_xyz
1 x,y,z
2 -x,y+1/2,-z
3 -x,-y,-z
4 x,-y+1/2,z

loop_
_atom_site_type_symbol
_atom_site_label
_atom_site_fract_x
_atom_site_fract_y
_atom_site_fract_z
_atom_site_U_iso_or_equiv
_atom_site_adp_type
_atom_site_calc_flag
_atom_site_refinement_flags
_atom_site_occupancy
_atom_site_disorder_assembly
_atom_site_disorder_group
Tl Tl1 -0.33151(8) 0.14083(5) -0.18015(7) 0.0422(4) Uani d . 0.935(2) . .
Mo Mo1 -0.16499(6) 0.05719(2) 0.34944(5) 0.00870(16) Uani d . 1 . .
Mo Mo2 0.14830(6) 0.05709(3) 0.47925(5) 0.00920(16) Uani d . 1 . .
Mo Mo3 0.01284(6) 0.05844(3) 0.66287(5) 0.00915(16) Uani d . 1 . .
Mo Mo4 -0.67965(6) 0.13402(2) -0.00038(5) 0.00881(15) Uani d . 1 . .
Mo Mo5 -0.50311(6) 0.13368(2) 0.30639(5) 0.00874(15) Uani d . 1 . .
Mo Mo6 -0.81247(6) 0.13316(2) 0.17782(5) 0.00894(15) Uani d . 1 . .
Mo Mo7 -0.51118(8) 0.25 0.14722(7) 0.0094(2) Uani d . 1 . .
Mo Mo8 -0.82911(8) 0.25 0.00939(8) 0.0092(2) Uani d . 1 . .
Mo Mo9 -0.65530(8) 0.25 0.32165(7) 0.0090(2) Uani d . 1 . .
Se Se1 0.31730(7) 0.05528(4) 0.77613(7) 0.0154(2) Uani d . 1 . .
Se Se2 -0.28938(7) 0.05306(3) 0.53421(6) 0.01092(19) Uani d . 1 . .
Se Se3 -0.03204(7) 0.04989(3) 0.17830(6) 0.01145(19) Uani d . 1 . .
Se Se4 -0.00315(8) 0.16312(3) 0.49758(7) 0.0139(2) Uani d . 1 . .
Se Se5 -0.37209(7) 0.13922(3) 0.12616(6) 0.01205(19) Uani d . 1 . .
Se Se6 -0.63497(7) 0.14175(3) 0.48501(7) 0.01162(19) Uani d . 1 . .
Se Se7 -0.98750(7) 0.14074(3) -0.12255(6) 0.01156(19) Uani d . 1 . .
Se Se8 -0.68551(10) 0.25 -0.15550(9) 0.0125(3) Uani d . 1 . .
Se Se9 -0.96100(10) 0.25 0.18701(10) 0.0129(3) Uani d . 1 . .
Se Se10 -0.34983(10) 0.25 0.44925(9) 0.0125(3) Uani d . 1 . .
Se Se11 -0.66255(7) 0.02760(3) 0.16200(7) 0.0131(2) Uani d . 1 . .
Cr Cr1 -0.8020(3) 0.25 -0.4841(3) 0.0152(9) Uani d . 0.619(5) . .
Cr Cr2 -0.1784(5) 0.25 0.2952(5) 0.0110(15) Uani d . 0.313(5) . .
Cr Cr3 -0.0208(12) 0.25 0.6781(11) 0.010(4) Uani d . 0.126(5) . .
Cr Cr4 0.5 0 1 0.033(2) Uani d . 0.395(6) . .

loop_
_atom_site_aniso_label
_atom_site_aniso_U_11
_atom_site_aniso_U_22
_atom_site_aniso_U_33
_atom_site_aniso_U_12
_atom_site_aniso_U_13
_atom_site_aniso_U_23
_atom_site_aniso_type_symbol
Tl1 0.0269(4) 0.0657(7) 0.0315(4) 0.0013(4) 0.0122(3) -0.0058(4) Tl
Mo1 0.0103(2) 0.0071(2) 0.00961(19) -0.00074(16) 0.00553(17) -0.00067(15) Mo
Mo2 0.0099(2) 0.0067(2) 0.01185(19) 0.00010(16) 0.00598(18) -0.00004(15) Mo
Mo3 0.0110(2) 0.0068(2) 0.01094(19) -0.00043(16) 0.00632(17) -0.00021(15) Mo
Mo4 0.0104(2) 0.0070(2) 0.00942(18) 0.00036(16) 0.00506(16) -0.00032(15) Mo
Mo5 0.0103(2) 0.0070(2) 0.00919(18) 0.00047(16) 0.00485(17) 0.00029(14) Mo
Mo6 0.0099(2) 0.0072(2) 0.00956(18) -0.00045(16) 0.00459(16) -0.00010(15) Mo
Mo7 0.0112(3) 0.0073(3) 0.0093(3) 0 0.0046(2) 0 Mo
Mo8 0.0112(3) 0.0067(3) 0.0101(3) 0 0.0055(2) 0 Mo
Mo9 0.0110(3) 0.0064(3) 0.0097(3) 0 0.0050(2) 0 Mo
Se1 0.0132(3) 0.0195(3) 0.0150(3) -0.0056(2) 0.0081(2) -0.0093(2) Se
Se2 0.0113(2) 0.0107(3) 0.0118(2) 0.0022(2) 0.0065(2) 0.00103(19) Se
Se3 0.0130(3) 0.0113(3) 0.0114(2) -0.0009(2) 0.0069(2) 0.00114(19) Se
Se4 0.0174(3) 0.0067(2) 0.0165(3) 0.0002(2) 0.0073(2) -0.0002(2) Se
Se5 0.0113(2) 0.0131(3) 0.0116(2) 0.0023(2) 0.0055(2) 0.0018(2) Se
Se6 0.0122(2) 0.0107(3) 0.0125(2) -0.0007(2) 0.0064(2) 0.00234(19) Se
Se7 0.0122(2) 0.0106(3) 0.0113(2) -0.0013(2) 0.0052(2) -0.00255(19) Se
Se8 0.0165(4) 0.0106(4) 0.0110(3) 0 0.0071(3) 0 Se
Se9 0.0121(4) 0.0113(4) 0.0169(4) 0 0.0083(3) 0 Se
Se10 0.0119(4) 0.0101(4) 0.0121(3) 0 0.0029(3) 0 Se
Se11 0.0167(3) 0.0081(2) 0.0147(2) -0.0012(2) 0.0076(2) -0.0001(2) Se
Cr1 0.0187(12) 0.0126(11) 0.0185(11) 0 0.0125(10) 0 Cr
Cr2 0.0082(18) 0.010(2) 0.0138(19) 0 0.0042(16) 0 Cr
Cr3 0.013(5) 0.003(4) 0.013(5) 0 0.006(4) 0 Cr
Cr4 0.042(3) 0.042(3) 0.0169(19) 0.030(2) 0.0164(19) 0.0122(17) Cr

loop_
_atom_type_symbol
_atom_type_scat_dispersion_real
_atom_type_scat_dispersion_imag
_atom_type_scat_source
Cr 0.321 0.624 'International Tables Vol C tables 4.2.6.8 and 6.1.1.4'
Se -0.093 2.226 'International Tables Vol C tables 4.2.6.8 and 6.1.1.4'
Mo -1.683 0.686 'International Tables Vol C tables 4.2.6.8 and 6.1.1.4'
Tl -2.836 9.669 'International Tables Vol C tables 4.2.6.8 and 6.1.1.4'

loop_
_geom_angle_atom_site_label_1
_geom_angle_atom_site_label_2
_geom_angle_atom_site_label_3
_geom_angle_site_symmetry_1
_geom_angle_site_symmetry_2
_geom_angle_site_symmetry_3
_geom_angle
_geom_angle_publ_flag
Tl1 Tl1 Mo5 4_555 . 1_554 91.77(2) no
Tl1 Tl1 Se1 4_555 . 1_454 117.00(3) no
Tl1 Tl1 Se2 4_555 . 1_554 119.25(3) no
Tl1 Tl1 Se3 4_555 . . 117.92(2) no
Tl1 Tl1 Se5 4_555 . . 90.55(3) no
Tl1 Tl1 Se6 4_555 . 1_554 89.68(2) no
Tl1 Tl1 Se7 4_555 . 1_655 90.03(3) no
Tl1 Tl1 Se8 4_555 . . 59.49(2) no
Tl1 Tl1 Se9 4_555 . 1_655 60.122(15) no
Tl1 Tl1 Se10 4_555 . 1_554 59.349(19) no
Tl1 Tl1 Se11 4_555 . 3_455 176.25(4) no
Tl1 Tl1 Cr3 4_555 . 1_554 61.60(7) no
Mo5 Tl1 Se1 1_554 . 1_454 92.022(19) no
Mo5 Tl1 Se2 1_554 . 1_554 36.933(14) no
Mo5 Tl1 Se3 1_554 . . 137.67(3) no
Mo5 Tl1 Se5 1_554 . . 154.62(3) no
Mo5 Tl1 Se6 1_554 . 1_554 35.347(19) no
Mo5 Tl1 Se7 1_554 . 1_655 89.30(3) no
Mo5 Tl1 Se8 1_554 . . 102.29(2) no
Mo5 Tl1 Se9 1_554 . 1_655 132.41(3) no
Mo5 Tl1 Se10 1_554 . 1_554 36.058(12) no
Mo5 Tl1 Se11 1_554 . 3_455 91.38(2) no
Mo5 Tl1 Cr3 1_554 . 1_554 66.49(10) no
Se1 Tl1 Se2 1_454 . 1_554 98.98(3) no
Se1 Tl1 Se3 1_454 . . 99.20(3) no
Se1 Tl1 Se5 1_454 . . 64.61(2) no
Se1 Tl1 Se6 1_454 . 1_554 61.89(2) no
Se1 Tl1 Se7 1_454 . 1_655 152.87(4) no
Se1 Tl1 Se8 1_454 . . 58.31(2) no
Se1 Tl1 Se9 1_454 . 1_655 133.99(3) no
Se1 Tl1 Se10 1_454 . 1_554 119.37(2) no
Se1 Tl1 Se11 1_454 . 3_455 60.83(2) no
Se1 Tl1 Cr3 1_454 . 1_554 157.97(10) no
Se2 Tl1 Se3 1_554 . . 100.79(3) no
Se2 Tl1 Se5 1_554 . . 150.19(4) no
Se2 Tl1 Se6 1_554 . 1_554 65.33(2) no
Se2 Tl1 Se7 1_554 . 1_655 66.97(3) no
Se2 Tl1 Se8 1_554 . . 136.28(2) no
Se2 Tl1 Se9 1_554 . 1_655 123.10(3) no
Se2 Tl1 Se10 1_554 . 1_554 60.563(19) no
Se2 Tl1 Se11 1_554 . 3_455 64.47(3) no
Se3 Tl1 Se5 . . . 60.67(2) no
Se3 Tl1 Se6 . . 1_554 152.15(3) no
Se3 Tl1 Se7 . . 1_655 63.16(2) no
Se3 Tl1 Se8 . . . 118.37(3) no
Se3 Tl1 Se9 . . 1_655 58.448(15) no
Se3 Tl1 Se10 . . 1_554 138.37(3) no
Se3 Tl1 Se11 . . 3_455 60.51(2) no
Se3 Tl1 Cr3 . . 1_554 100.20(9) no
Se5 Tl1 Se6 . . 1_554 119.44(3) no
Se5 Tl1 Se7 . . 1_655 115.98(2) no
Se5 Tl1 Se8 . . . 57.89(2) no
Se5 Tl1 Se9 . . 1_655 69.44(2) no
Se5 Tl1 Se10 . . 1_554 148.79(3) no
Se5 Tl1 Se11 . . 3_455 85.73(3) no
Se5 Tl1 Cr3 . . 1_554 135.24(10) no
Se6 Tl1 Se7 1_554 . 1_655 124.59(4) no
Se6 Tl1 Se8 1_554 . . 70.95(2) no
Se6 Tl1 Se9 1_554 . 1_655 149.40(3) no
Se6 Tl1 Se10 1_554 . 1_554 57.72(2) no
Se6 Tl1 Se11 1_554 . 3_455 91.71(2) no
Se6 Tl1 Cr3 1_554 . 1_554 96.21(10) no
Se7 Tl1 Se8 1_655 . . 147.28(3) no
Se7 Tl1 Se9 1_655 . 1_655 56.32(2) no
Se7 Tl1 Se10 1_655 . 1_554 75.21(3) no
Se7 Tl1 Se11 1_655 . 3_455 92.05(3) no
Se7 Tl1 Cr3 1_655 . 1_554 38.64(8) no
Se8 Tl1 Se9 . . 1_655 95.12(2) no
Se8 Tl1 Se10 . . 1_554 96.30(2) no
Se8 Tl1 Se11 . . 3_455 117.77(3) no
Se8 Tl1 Cr3 . . 1_554 119.42(7) no
Se9 Tl1 Se10 1_655 . 1_554 98.72(2) no
Se9 Tl1 Se11 1_655 . 3_455 118.74(2) no
Se9 Tl1 Cr3 1_655 . 1_554 66.35(10) no
Se10 Tl1 Se11 1_554 . 3_455 124.24(3) no
Se10 Tl1 Cr3 1_554 . 1_554 39.27(9) no
Se11 Tl1 Cr3 3_455 . 1_554 121.66(8) no
Mo1 Mo1 Mo2 3_556 . . 45.275(18) no
Mo1 Mo1 Mo2 3_556 . 3_556 44.261(16) no
Mo1 Mo1 Mo3 3_556 . . 44.952(17) no
Mo1 Mo1 Mo3 3_556 . 3_556 44.727(16) no
Mo1 Mo1 Mo5 3_556 . . 137.38(2) no
Mo1 Mo1 Se1 3_556 . 3_556 87.62(2) no
Mo1 Mo1 Se2 3_556 . . 86.90(2) no
Mo1 Mo1 Se3 3_556 . . 88.39(2) no
Mo1 Mo1 Se4 3_556 . . 87.991(19) no
Mo1 Mo1 Se5 3_556 . . 173.30(3) no
Mo1 Mo1 Se10 3_556 . . 126.106(19) no
Mo1 Mo1 Se11 3_556 . . 127.06(2) no
Mo1 Mo1 Cr2 3_556 . . 129.62(6) no
Mo2 Mo1 Mo2 . . 3_556 89.54(2) no
Mo2 Mo1 Mo3 . . . 60.22(2) no
Mo2 Mo1 Mo3 . . 3_556 59.92(2) no
Mo2 Mo1 Mo5 . . . 149.43(3) no
Mo2 Mo1 Se1 . . 3_556 119.09(3) no
Mo2 Mo1 Se2 . . . 118.20(3) no
Mo2 Mo1 Se3 . . . 59.50(2) no
Mo2 Mo1 Se4 . . . 58.91(2) no
Mo2 Mo1 Se5 . . . 128.83(3) no
Mo2 Mo1 Se10 . . . 112.71(2) no
Mo2 Mo1 Se11 . . . 171.97(2) no
Mo2 Mo1 Cr2 . . . 91.24(7) no
Mo2 Mo1 Mo3 3_556 . . 59.46(2) no
Mo2 Mo1 Mo3 3_556 . 3_556 59.50(2) no
Mo2 Mo1 Mo5 3_556 . . 100.95(3) no
Mo2 Mo1 Se1 3_556 . 3_556 57.58(2) no
Mo2 Mo1 Se2 3_556 . . 57.31(2) no
Mo2 Mo1 Se3 3_556 . . 117.31(3) no
Mo2 Mo1 Se4 3_556 . . 117.26(3) no
Mo2 Mo1 Se5 3_556 . . 141.44(3) no
Mo2 Mo1 Se10 3_556 . . 116.75(3) no
Mo2 Mo1 Se11 3_556 . . 82.85(2) no
Mo2 Mo1 Cr2 3_556 . . 151.18(8) no
Mo3 Mo1 Mo3 . . 3_556 89.68(2) no
Mo3 Mo1 Mo5 . . . 100.63(3) no
Mo3 Mo1 Se1 . . 3_556 117.04(3) no
Mo3 Mo1 Se2 . . . 58.03(2) no
Mo3 Mo1 Se3 . . . 119.65(3) no
Mo3 Mo1 Se4 . . . 57.80(2) no
Mo3 Mo1 Se5 . . . 138.07(3) no
Mo3 Mo1 Se10 . . . 81.20(2) no
Mo3 Mo1 Se11 . . . 117.15(3) no
Mo3 Mo1 Cr2 . . . 96.43(6) no
Mo3 Mo1 Mo5 3_556 . . 149.06(3) no
Mo3 Mo1 Se1 3_556 . 3_556 59.22(2) no
Mo3 Mo1 Se2 3_556 . . 116.80(3) no
Mo3 Mo1 Se3 3_556 . . 57.82(3) no
Mo3 Mo1 Se4 3_556 . . 118.76(3) no
Mo3 Mo1 Se5 3_556 . . 131.66(3) no
Mo3 Mo1 Se10 3_556 . . 170.56(2) no
Mo3 Mo1 Se11 3_556 . . 113.48(2) no
Mo3 Mo1 Cr2 3_556 . . 142.28(9) no
Mo5 Mo1 Se1 . . 3_556 90.36(3) no
Mo5 Mo1 Se2 . . . 50.475(19) no
Mo5 Mo1 Se3 . . . 134.20(2) no
Mo5 Mo1 Se4 . . . 91.03(3) no
Mo5 Mo1 Se5 . . . 49.12(2) no
Mo5 Mo1 Se10 . . . 37.139(15) no
Mo5 Mo1 Se11 . . . 36.167(13) no
Mo5 Mo1 Cr2 . . . 65.95(8) no
Se1 Mo1 Se2 3_556 . . 87.30(3) no
Se1 Mo1 Se3 3_556 . . 89.86(3) no
Se1 Mo1 Se4 3_556 . . 174.83(3) no
Se1 Mo1 Se5 3_556 . . 94.30(2) no
Se1 Mo1 Se10 3_556 . . 127.45(3) no
Se1 Mo1 Se11 3_556 . . 54.31(2) no
Se1 Mo1 Cr2 3_556 . . 142.52(6) no
Se2 Mo1 Se3 . . . 174.60(3) no
Se2 Mo1 Se4 . . . 89.75(3) no
Se2 Mo1 Se5 . . . 99.59(3) no
Se2 Mo1 Se10 . . . 60.08(2) no
Se2 Mo1 Se11 . . . 59.380(19) no
Se2 Mo1 Cr2 . . . 97.60(9) no
Se3 Mo1 Se4 . . . 92.74(3) no
Se3 Mo1 Se5 . . . 85.20(3) no
Se3 Mo1 Se10 . . . 125.13(3) no
Se3 Mo1 Se11 . . . 122.13(2) no
Se3 Mo1 Cr2 . . . 87.45(9) no
Se4 Mo1 Se5 . . . 90.37(3) no
Se4 Mo1 Se10 . . . 53.92(2) no
Se4 Mo1 Se11 . . . 127.19(3) no
Se4 Mo1 Cr2 . . . 42.18(6) no
Se5 Mo1 Se10 . . . 57.14(2) no
Se5 Mo1 Se11 . . . 58.64(2) no
Se5 Mo1 Cr2 . . . 48.22(6) no
Se10 Mo1 Se11 . . . 73.298(16) no
Se10 Mo1 Cr2 . . . 37.93(9) no
Se11 Mo1 Cr2 . . . 96.66(7) no
Mo1 Mo2 Mo1 . . 3_556 90.46(3) no
Mo1 Mo2 Mo2 . . 3_556 45.747(18) no
Mo1 Mo2 Mo3 . . . 60.30(2) no
Mo1 Mo2 Mo3 . . 3_556 60.65(2) no
Mo1 Mo2 Mo6 . . 1_655 99.43(2) no
Mo1 Mo2 Se1 . . . 119.91(4) no
Mo1 Mo2 Se2 . . 3_556 119.43(3) no
Mo1 Mo2 Se3 . . . 58.21(3) no
Mo1 Mo2 Se4 . . . 58.23(2) no
Mo1 Mo2 Se6 . . 1_655 136.31(3) no
Mo1 Mo2 Se9 . . 1_655 80.35(2) no
Mo1 Mo2 Se11 . . 1_655 116.07(2) no
Mo1 Mo2 Cr1 . . 1_656 96.27(5) no
Mo1 Mo2 Mo2 3_556 . 3_556 44.717(16) no
Mo1 Mo2 Mo3 3_556 . . 59.97(2) no
Mo1 Mo2 Mo3 3_556 . 3_556 59.79(2) no
Mo1 Mo2 Mo6 3_556 . 1_655 149.86(3) no
Mo1 Mo2 Se1 3_556 . . 58.30(2) no
Mo1 Mo2 Se2 3_556 . 3_556 59.31(3) no
Mo1 Mo2 Se3 3_556 . . 117.45(3) no
Mo1 Mo2 Se4 3_556 . . 117.59(4) no
Mo1 Mo2 Se6 3_556 . 1_655 132.50(2) no
Mo1 Mo2 Se9 3_556 . 1_655 170.31(3) no
Mo1 Mo2 Se11 3_556 . 1_655 114.53(2) no
Mo1 Mo2 Cr1 3_556 . 1_656 140.94(5) no
Mo2 Mo2 Mo3 3_556 . . 45.001(18) no
Mo2 Mo2 Mo3 3_556 . 3_556 45.14(2) no
Mo2 Mo2 Mo6 3_556 . 1_655 137.287(17) no
Mo2 Mo2 Se1 3_556 . . 88.54(3) no
Mo2 Mo2 Se2 3_556 . 3_556 88.87(3) no
Mo2 Mo2 Se3 3_556 . . 87.68(2) no
Mo2 Mo2 Se4 3_556 . . 87.78(3) no
Mo2 Mo2 Se6 3_556 . 1_655 173.07(3) no
Mo2 Mo2 Se9 3_556 . 1_655 126.026(19) no
Mo2 Mo2 Se11 3_556 . 1_655 127.343(19) no
Mo2 Mo2 Cr1 3_556 . 1_656 129.28(6) no
Mo3 Mo2 Mo3 . . 3_556 90.14(3) no
Mo3 Mo2 Mo6 . . 1_655 148.44(2) no
Mo3 Mo2 Se1 . . . 59.63(3) no
Mo3 Mo2 Se2 . . 3_556 119.28(3) no
Mo3 Mo2 Se3 . . . 118.44(3) no
Mo3 Mo2 Se4 . . . 57.63(3) no
Mo3 Mo2 Se6 . . 1_655 128.47(3) no
Mo3 Mo2 Se9 . . 1_655 112.06(2) no
Mo3 Mo2 Se11 . . 1_655 172.27(2) no
Mo3 Mo2 Cr1 . . 1_656 90.48(6) no
Mo3 Mo2 Mo6 3_556 . 1_655 100.66(2) no
Mo3 Mo2 Se1 3_556 . . 118.09(3) no
Mo3 Mo2 Se2 3_556 . 3_556 58.79(2) no
Mo3 Mo2 Se3 3_556 . . 57.68(2) no
Mo3 Mo2 Se4 3_556 . . 118.82(3) no
Mo3 Mo2 Se6 3_556 . 1_655 141.28(4) no
Mo3 Mo2 Se9 3_556 . 1_655 117.080(19) no
Mo3 Mo2 Se11 3_556 . 1_655 82.21(2) no
Mo3 Mo2 Cr1 3_556 . 1_656 152.49(4) no
Mo6 Mo2 Se1 1_655 . . 134.17(3) no
Mo6 Mo2 Se2 1_655 . 3_556 91.34(3) no
Mo6 Mo2 Se3 1_655 . . 49.63(2) no
Mo6 Mo2 Se4 1_655 . . 91.54(3) no
Mo6 Mo2 Se6 1_655 . 1_655 49.051(19) no
Mo6 Mo2 Se9 1_655 . 1_655 36.891(18) no
Mo6 Mo2 Se11 1_655 . 1_655 35.909(14) no
Mo6 Mo2 Cr1 1_655 . 1_656 66.50(5) no
Se1 Mo2 Se2 . . 3_556 88.94(3) no
Se1 Mo2 Se3 . . . 175.72(4) no
Se1 Mo2 Se4 . . . 90.36(3) no
Se1 Mo2 Se6 . . 1_655 85.21(3) no
Se1 Mo2 Se9 . . 1_655 124.03(3) no
Se1 Mo2 Se11 . . 1_655 123.33(3) no
Se1 Mo2 Cr1 . . 1_656 85.53(4) no
Se2 Mo2 Se3 3_556 . . 88.98(3) no
Se2 Mo2 Se4 3_556 . . 176.59(4) no
Se2 Mo2 Se6 3_556 . 1_655 94.00(3) no
Se2 Mo2 Se9 3_556 . 1_655 128.23(3) no
Se2 Mo2 Se11 3_556 . 1_655 55.46(2) no
Se2 Mo2 Cr1 3_556 . 1_656 141.16(6) no
Se3 Mo2 Se4 . . . 91.50(3) no
Se3 Mo2 Se6 . . 1_655 98.67(3) no
Se3 Mo2 Se9 . . 1_655 60.04(2) no
Se3 Mo2 Se11 . . 1_655 58.03(2) no
Se3 Mo2 Cr1 . . 1_656 98.42(4) no
Se4 Mo2 Se6 . . 1_655 89.26(3) no
Se4 Mo2 Se9 . . 1_655 54.66(3) no
Se4 Mo2 Se11 . . 1_655 127.44(3) no
Se4 Mo2 Cr1 . . 1_656 42.05(5) no
Se6 Mo2 Se9 1_655 . 1_655 56.240(19) no
Se6 Mo2 Se11 1_655 . 1_655 59.12(2) no
Se6 Mo2 Cr1 1_655 . 1_656 47.25(5) no
Se9 Mo2 Se11 1_655 . 1_655 72.790(19) no
Se9 Mo2 Cr1 1_655 . 1_656 38.72(4) no
Se11 Mo2 Cr1 1_655 . 1_656 96.82(6) no
Mo1 Mo3 Mo1 . . 3_556 90.32(2) no
Mo1 Mo3 Mo2 . . . 59.48(2) no
Mo1 Mo3 Mo2 . . 3_556 60.75(2) no
Mo1 Mo3 Mo3 . . 3_556 45.275(17) no
Mo1 Mo3 Mo4 . . 1_656 148.87(3) no
Mo1 Mo3 Se1 . . . 116.99(3) no
Mo1 Mo3 Se2 . . . 59.48(2) no
Mo1 Mo3 Se3 . . 3_556 120.23(3) no
Mo1 Mo3 Se4 . . . 58.31(2) no
Mo1 Mo3 Se7 . . 1_656 131.74(3) no
Mo1 Mo3 Se11 . . 1_656 170.17(3) no
Mo1 Mo3 Cr3 . . . 91.94(13) no
Mo1 Mo3 Mo2 3_556 . . 60.53(2) no
Mo1 Mo3 Mo2 3_556 . 3_556 59.43(2) no
Mo1 Mo3 Mo3 3_556 . 3_556 45.046(16) no
Mo1 Mo3 Mo4 3_556 . 1_656 98.397(19) no
Mo1 Mo3 Se1 3_556 . . 57.86(2) no
Mo1 Mo3 Se2 3_556 . . 117.63(3) no
Mo1 Mo3 Se3 3_556 . 3_556 58.35(3) no
Mo1 Mo3 Se4 3_556 . . 119.32(4) no
Mo1 Mo3 Se7 3_556 . 1_656 137.88(2) no
Mo1 Mo3 Se11 3_556 . 1_656 79.859(17) no
Mo1 Mo3 Cr3 3_556 . . 151.56(17) no
Mo2 Mo3 Mo2 . . 3_556 89.86(3) no
Mo2 Mo3 Mo3 . . 3_556 44.858(18) no
Mo2 Mo3 Mo4 . . 1_656 99.24(2) no
Mo2 Mo3 Se1 . . . 57.52(2) no
Mo2 Mo3 Se2 . . . 118.91(3) no
Mo2 Mo3 Se3 . . 3_556 118.88(3) no
Mo2 Mo3 Se4 . . . 58.80(3) no
Mo2 Mo3 Se7 . . 1_656 136.72(3) no
Mo2 Mo3 Se11 . . 1_656 114.88(2) no
Mo2 Mo3 Cr3 . . . 96.76(18) no
Mo2 Mo3 Mo3 3_556 . 3_556 45.00(2) no
Mo2 Mo3 Mo4 3_556 . 1_656 147.67(2) no
Mo2 Mo3 Se1 3_556 . . 117.24(3) no
Mo2 Mo3 Se2 3_556 . . 58.19(2) no
Mo2 Mo3 Se3 3_556 . 3_556 59.50(2) no
Mo2 Mo3 Se4 3_556 . . 119.05(3) no
Mo2 Mo3 Se7 3_556 . 1_656 133.27(4) no
Mo2 Mo3 Se11 3_556 . 1_656 112.93(2) no
Mo2 Mo3 Cr3 3_556 . . 143.30(12) no
Mo3 Mo3 Mo4 3_556 . 1_656 135.20(2) no
Mo3 Mo3 Se1 3_556 . . 86.74(3) no
Mo3 Mo3 Se2 3_556 . . 88.28(2) no
Mo3 Mo3 Se3 3_556 . 3_556 89.06(2) no
Mo3 Mo3 Se4 3_556 . . 88.63(3) no
Mo3 Mo3 Se7 3_556 . 1_656 176.58(2) no
Mo3 Mo3 Se11 3_556 . 1_656 124.904(18) no
Mo3 Mo3 Cr3 3_556 . . 130.45(16) no
Mo4 Mo3 Se1 1_656 . . 48.47(2) no
Mo4 Mo3 Se2 1_656 . . 136.48(3) no
Mo4 Mo3 Se3 1_656 . 3_556 89.32(2) no
Mo4 Mo3 Se4 1_656 . . 91.79(2) no
Mo4 Mo3 Se7 1_656 . 1_656 48.12(2) no
Mo4 Mo3 Se11 1_656 . 1_656 35.473(14) no
Mo4 Mo3 Cr3 1_656 . . 66.65(11) no
Se1 Mo3 Se2 . . . 174.95(4) no
Se1 Mo3 Se3 . . 3_556 89.35(3) no
Se1 Mo3 Se4 . . . 89.77(3) no
Se1 Mo3 Se7 . . 1_656 96.54(3) no
Se1 Mo3 Se11 . . 1_656 57.81(2) no
Se1 Mo3 Cr3 . . . 96.33(14) no
Se2 Mo3 Se3 . . 3_556 89.72(3) no
Se2 Mo3 Se4 . . . 90.96(3) no
Se2 Mo3 Se7 . . 1_656 88.44(3) no
Se2 Mo3 Se11 . . 1_656 125.04(3) no
Se2 Mo3 Cr3 . . . 87.55(14) no
Se3 Mo3 Se4 3_556 . . 177.57(4) no
Se3 Mo3 Se7 3_556 . 1_656 91.91(3) no
Se3 Mo3 Se11 3_556 . 1_656 53.860(17) no
Se3 Mo3 Cr3 3_556 . . 140.24(17) no
Se4 Mo3 Se7 . . 1_656 90.44(3) no
Se4 Mo3 Se11 . . 1_656 127.25(2) no
Se4 Mo3 Cr3 . . . 42.14(17) no
Se7 Mo3 Se11 1_656 . 1_656 58.057(18) no
Se7 Mo3 Cr3 1_656 . . 48.38(16) no
Se11 Mo3 Cr3 1_656 . . 96.88(12) no
Mo3 Mo4 Mo4 1_454 . 4_555 114.406(16) no
Mo3 Mo4 Mo5 1_454 . . 148.68(3) no
Mo3 Mo4 Mo6 1_454 . . 98.70(2) no
Mo3 Mo4 Mo7 1_454 . . 148.58(2) no
Mo3 Mo4 Mo8 1_454 . . 98.46(2) no
Mo3 Mo4 Mo9 1_454 . . 135.07(2) no
Mo3 Mo4 Se1 1_454 . 1_454 47.57(2) no
Mo3 Mo4 Se3 1_454 . 3_455 36.187(14) no
Mo3 Mo4 Se4 1_454 . 1_454 35.210(14) no
Mo3 Mo4 Se5 1_454 . . 135.64(3) no
Mo3 Mo4 Se7 1_454 . . 48.03(2) no
Mo3 Mo4 Se8 1_454 . . 92.18(2) no
Mo3 Mo4 Se11 1_454 . . 91.24(2) no
Mo3 Mo4 Cr3 1_454 . 1_454 58.97(6) no
Mo4 Mo4 Mo5 4_555 . . 90.14(2) no
Mo4 Mo4 Mo6 4_555 . . 90.36(2) no
Mo4 Mo4 Mo7 4_555 . . 35.214(14) no
Mo4 Mo4 Mo8 4_555 . . 33.94(2) no
Mo4 Mo4 Mo9 4_555 . . 53.754(14) no
Mo4 Mo4 Se1 4_555 . 1_454 124.87(3) no
Mo4 Mo4 Se3 4_555 . 3_455 144.936(16) no
Mo4 Mo4 Se4 4_555 . 1_454 82.693(13) no
Mo4 Mo4 Se5 4_555 . . 87.81(2) no
Mo4 Mo4 Se7 4_555 . . 87.18(2) no
Mo4 Mo4 Se8 4_555 . . 33.75(2) no
Mo4 Mo4 Se11 4_555 . . 143.49(3) no
Mo4 Mo4 Cr3 4_555 . 1_454 55.84(6) no
Mo5 Mo4 Mo6 . . . 60.18(2) no
Mo5 Mo4 Mo7 . . . 60.47(2) no
Mo5 Mo4 Mo8 . . . 91.54(3) no
Mo5 Mo4 Mo9 . . . 46.246(18) no
Mo5 Mo4 Se1 . . 1_454 132.77(3) no
Mo5 Mo4 Se3 . . 3_455 113.21(2) no
Mo5 Mo4 Se4 . . 1_454 171.59(3) no
Mo5 Mo4 Se5 . . . 59.91(2) no
Mo5 Mo4 Se7 . . . 119.13(3) no
Mo5 Mo4 Se8 . . . 117.99(3) no
Mo5 Mo4 Se11 . . . 58.56(2) no
Mo5 Mo4 Cr3 . . 1_454 137.41(12) no
Mo6 Mo4 Mo7 . . . 90.90(3) no
Mo6 Mo4 Mo8 . . . 62.20(3) no
Mo6 Mo4 Mo9 . . . 45.666(19) no
Mo6 Mo4 Se1 . . 1_454 137.10(3) no
Mo6 Mo4 Se3 . . 3_455 80.26(2) no
Mo6 Mo4 Se4 . . 1_454 115.25(2) no
Mo6 Mo4 Se5 . . . 120.05(3) no
Mo6 Mo4 Se7 . . . 59.05(2) no
Mo6 Mo4 Se8 . . . 119.89(3) no
Mo6 Mo4 Se11 . . . 59.01(3) no
Mo6 Mo4 Cr3 . . 1_454 92.23(17) no
Mo7 Mo4 Mo8 . . . 59.97(2) no
Mo7 Mo4 Mo9 . . . 45.26(3) no
Mo7 Mo4 Se1 . . 1_454 131.92(4) no
Mo7 Mo4 Se3 . . 3_455 171.07(3) no
Mo7 Mo4 Se4 . . 1_454 114.08(2) no
Mo7 Mo4 Se5 . . . 57.65(2) no
Mo7 Mo4 Se7 . . . 117.31(3) no
Mo7 Mo4 Se8 . . . 57.52(2) no
Mo7 Mo4 Se11 . . . 119.03(3) no
Mo7 Mo4 Cr3 . . 1_454 91.00(6) no
Mo8 Mo4 Mo9 . . . 45.297(18) no
Mo8 Mo4 Se1 . . 1_454 135.49(3) no
Mo8 Mo4 Se3 . . 3_455 115.92(2) no
Mo8 Mo4 Se4 . . 1_454 80.07(2) no
Mo8 Mo4 Se5 . . . 117.58(3) no
Mo8 Mo4 Se7 . . . 57.36(2) no
Mo8 Mo4 Se8 . . . 57.74(3) no
Mo8 Mo4 Se11 . . . 121.20(4) no
Mo8 Mo4 Cr3 . . 1_454 45.87(12) no
Mo9 Mo4 Se1 . . 1_454 177.05(3) no
Mo9 Mo4 Se3 . . 3_455 125.93(2) no
Mo9 Mo4 Se4 . . 1_454 125.362(18) no
Mo9 Mo4 Se5 . . . 89.23(2) no
Mo9 Mo4 Se7 . . . 87.04(3) no
Mo9 Mo4 Se8 . . . 87.49(3) no
Mo9 Mo4 Se11 . . . 89.74(2) no
Mo9 Mo4 Cr3 . . 1_454 91.16(12) no
Se1 Mo4 Se3 1_454 . 3_455 56.86(2) no
Se1 Mo4 Se4 1_454 . 1_454 55.580(19) no
Se1 Mo4 Se5 1_454 . . 88.09(3) no
Se1 Mo4 Se7 1_454 . . 95.56(3) no
Se1 Mo4 Se8 1_454 . . 91.13(3) no
Se1 Mo4 Se11 1_454 . . 91.54(3) no
Se1 Mo4 Cr3 1_454 . 1_454 89.74(13) no
Se3 Mo4 Se4 3_455 . 1_454 71.382(14) no
Se3 Mo4 Se5 3_455 . . 126.12(2) no
Se3 Mo4 Se7 3_455 . . 58.974(19) no
Se3 Mo4 Se8 3_455 . . 128.36(2) no
Se3 Mo4 Se11 3_455 . . 55.062(18) no
Se3 Mo4 Cr3 3_455 . 1_454 90.59(7) no
Se4 Mo4 Se5 1_454 . . 123.84(3) no
Se4 Mo4 Se7 1_454 . . 56.36(2) no
Se4 Mo4 Se8 1_454 . . 56.978(18) no
Se4 Mo4 Se11 1_454 . . 126.44(2) no
Se4 Mo4 Cr3 1_454 . 1_454 34.20(12) no
Se5 Mo4 Se7 . . . 174.90(3) no
Se5 Mo4 Se8 . . . 86.72(3) no
Se5 Mo4 Se11 . . . 91.18(3) no
Se5 Mo4 Cr3 . . 1_454 132.52(13) no
Se7 Mo4 Se8 . . . 89.65(3) no
Se7 Mo4 Se11 . . . 92.27(3) no
Se7 Mo4 Cr3 . . 1_454 44.19(14) no
Se8 Mo4 Se11 . . . 176.55(3) no
Se8 Mo4 Cr3 . . 1_454 45.90(13) no
Se11 Mo4 Cr3 . . 1_454 136.29(13) no
Tl1 Mo5 Mo1 1_556 . . 93.478(18) no
Tl1 Mo5 Mo4 1_556 . . 164.32(3) no
Tl1 Mo5 Mo5 1_556 . 4_555 88.235(18) no
Tl1 Mo5 Mo6 1_556 . . 104.82(3) no
Tl1 Mo5 Mo7 1_556 . . 120.88(2) no
Tl1 Mo5 Mo8 1_556 . . 123.99(2) no
Tl1 Mo5 Mo9 1_556 . . 80.23(2) no
Tl1 Mo5 Se1 1_556 . 3_556 105.936(19) no
Tl1 Mo5 Se2 1_556 . . 50.63(2) no
Tl1 Mo5 Se4 1_556 . . 77.220(17) no
Tl1 Mo5 Se5 1_556 . . 135.62(2) no
Tl1 Mo5 Se6 1_556 . . 44.427(18) no
Tl1 Mo5 Se10 1_556 . . 64.92(3) no
Tl1 Mo5 Se11 1_556 . . 116.50(3) no
Tl1 Mo5 Cr2 1_556 . . 98.43(7) no
Mo1 Mo5 Mo4 . . . 101.39(3) no
Mo1 Mo5 Mo5 . . 4_555 115.36(2) no
Mo1 Mo5 Mo6 . . . 149.16(3) no
Mo1 Mo5 Mo7 . . . 100.62(3) no
Mo1 Mo5 Mo8 . . . 137.45(3) no
Mo1 Mo5 Mo9 . . . 148.99(3) no
Mo1 Mo5 Se1 . . 3_556 36.704(14) no
Mo1 Mo5 Se2 . . . 48.76(2) no
Mo1 Mo5 Se4 . . . 36.256(13) no
Mo1 Mo5 Se5 . . . 49.811(19) no
Mo1 Mo5 Se6 . . . 133.63(2) no
Mo1 Mo5 Se10 . . . 92.06(3) no
Mo1 Mo5 Se11 . . . 90.81(3) no
Mo1 Mo5 Cr2 . . . 60.77(4) no
Mo4 Mo5 Mo5 . . 4_555 89.86(2) no
Mo4 Mo5 Mo6 . . . 59.61(2) no
Mo4 Mo5 Mo7 . . . 61.43(2) no
Mo4 Mo5 Mo8 . . . 44.748(18) no
Mo4 Mo5 Mo9 . . . 89.36(2) no
Mo4 Mo5 Se1 . . 3_556 83.68(2) no
Mo4 Mo5 Se2 . . . 139.61(3) no
Mo4 Mo5 Se4 . . . 117.94(3) no
Mo4 Mo5 Se5 . . . 59.79(2) no
Mo4 Mo5 Se6 . . . 119.92(3) no
Mo4 Mo5 Se10 . . . 118.89(3) no
Mo4 Mo5 Se11 . . . 58.88(2) no
Mo4 Mo5 Cr2 . . . 93.22(6) no
Mo5 Mo5 Mo6 4_555 . . 90.22(2) no
Mo5 Mo5 Mo7 4_555 . . 34.209(19) no
Mo5 Mo5 Mo8 4_555 . . 54.133(10) no
Mo5 Mo5 Mo9 4_555 . . 34.83(2) no
Mo5 Mo5 Se1 4_555 . 3_556 147.60(2) no
Mo5 Mo5 Se2 4_555 . . 125.27(2) no
Mo5 Mo5 Se4 4_555 . . 82.463(14) no
Mo5 Mo5 Se5 4_555 . . 87.68(2) no
Mo5 Mo5 Se6 4_555 . . 86.61(2) no
Mo5 Mo5 Se10 4_555 . . 33.294(15) no
Mo5 Mo5 Se11 4_555 . . 143.51(2) no
Mo5 Mo5 Cr2 4_555 . . 55.13(5) no
Mo6 Mo5 Mo7 . . . 91.14(3) no
Mo6 Mo5 Mo8 . . . 45.955(19) no
Mo6 Mo5 Mo9 . . . 60.39(2) no
Mo6 Mo5 Se1 . . 3_556 113.08(2) no
Mo6 Mo5 Se2 . . . 129.73(3) no
Mo6 Mo5 Se4 . . . 172.37(3) no
Mo6 Mo5 Se5 . . . 119.36(3) no
Mo6 Mo5 Se6 . . . 60.45(2) no
Mo6 Mo5 Se10 . . . 118.05(3) no
Mo6 Mo5 Se11 . . . 58.91(2) no
Mo6 Mo5 Cr2 . . . 137.49(5) no
Mo7 Mo5 Mo8 . . . 45.19(2) no
Mo7 Mo5 Mo9 . . . 59.16(3) no
Mo7 Mo5 Se1 . . 3_556 119.23(3) no
Mo7 Mo5 Se2 . . . 138.66(3) no
Mo7 Mo5 Se4 . . . 81.60(2) no
Mo7 Mo5 Se5 . . . 57.93(3) no
Mo7 Mo5 Se6 . . . 116.55(3) no
Mo7 Mo5 Se10 . . . 57.52(2) no
Mo7 Mo5 Se11 . . . 120.31(3) no
Mo7 Mo5 Cr2 . . . 46.38(5) no
Mo8 Mo5 Mo9 . . . 44.619(19) no
Mo8 Mo5 Se1 . . 3_556 128.393(19) no
Mo8 Mo5 Se2 . . . 173.78(4) no
Mo8 Mo5 Se4 . . . 126.77(2) no
Mo8 Mo5 Se5 . . . 87.64(2) no
Mo8 Mo5 Se6 . . . 88.81(2) no
Mo8 Mo5 Se10 . . . 87.42(2) no
Mo8 Mo5 Se11 . . . 89.373(18) no
Mo8 Mo5 Cr2 . . . 91.56(4) no
Mo9 Mo5 Se1 . . 3_556 172.42(2) no
Mo9 Mo5 Se2 . . . 130.61(3) no
Mo9 Mo5 Se4 . . . 113.30(2) no
Mo9 Mo5 Se5 . . . 117.08(3) no
Mo9 Mo5 Se6 . . . 57.47(3) no
Mo9 Mo5 Se10 . . . 57.66(3) no
Mo9 Mo5 Se11 . . . 119.27(3) no
Mo9 Mo5 Cr2 . . . 89.93(5) no
Se1 Mo5 Se2 3_556 . . 56.06(2) no
Se1 Mo5 Se4 3_556 . . 72.880(16) no
Se1 Mo5 Se5 3_556 . . 61.67(2) no
Se1 Mo5 Se6 3_556 . . 123.98(3) no
Se1 Mo5 Se10 3_556 . . 128.71(3) no
Se1 Mo5 Se11 3_556 . . 54.23(2) no
Se1 Mo5 Cr2 3_556 . . 93.45(5) no
Se2 Mo5 Se4 . . . 57.27(2) no
Se2 Mo5 Se5 . . . 98.56(3) no
Se2 Mo5 Se6 . . . 84.96(3) no
Se2 Mo5 Se10 . . . 92.15(2) no
Se2 Mo5 Se11 . . . 90.96(2) no
Se2 Mo5 Cr2 . . . 92.46(5) no
Se4 Mo5 Se5 . . . 58.433(19) no
Se4 Mo5 Se6 . . . 120.90(2) no
Se4 Mo5 Se10 . . . 55.84(2) no
Se4 Mo5 Se11 . . . 127.07(3) no
Se4 Mo5 Cr2 . . . 35.23(4) no
Se5 Mo5 Se6 . . . 174.28(3) no
Se5 Mo5 Se10 . . . 89.33(3) no
Se5 Mo5 Se11 . . . 91.30(3) no
Se5 Mo5 Cr2 . . . 45.50(7) no
Se6 Mo5 Se10 . . . 86.03(3) no
Se6 Mo5 Se11 . . . 93.15(3) no
Se6 Mo5 Cr2 . . . 130.18(7) no
Se10 Mo5 Se11 . . . 176.71(3) no
Se10 Mo5 Cr2 . . . 44.27(7) no
Se11 Mo5 Cr2 . . . 136.67(7) no
Mo2 Mo6 Mo4 1_455 . . 149.08(3) no
Mo2 Mo6 Mo5 1_455 . . 99.47(2) no
Mo2 Mo6 Mo7 1_455 . . 135.891(18) no
Mo2 Mo6 Mo8 1_455 . . 148.83(3) no
Mo2 Mo6 Mo9 1_455 . . 100.08(3) no
Mo2 Mo6 Se2 1_455 . 3_456 35.923(16) no
Mo2 Mo6 Se3 1_455 . 1_455 47.924(18) no
Mo2 Mo6 Se4 1_455 . 1_455 35.964(14) no
Mo2 Mo6 Se6 1_455 . . 48.86(2) no
Mo2 Mo6 Se7 1_455 . . 134.82(3) no
Mo2 Mo6 Se9 1_455 . . 92.43(3) no
Mo2 Mo6 Se11 1_455 . . 90.96(3) no
Mo2 Mo6 Cr1 1_455 . 1_556 59.92(3) no
Mo4 Mo6 Mo5 . . . 60.21(2) no
Mo4 Mo6 Mo7 . . . 45.674(19) no
Mo4 Mo6 Mo8 . . . 60.07(3) no
Mo4 Mo6 Mo9 . . . 90.28(3) no
Mo4 Mo6 Se2 . . 3_456 113.78(2) no
Mo4 Mo6 Se3 . . 1_455 130.96(3) no
Mo4 Mo6 Se4 . . 1_455 171.32(2) no
Mo4 Mo6 Se6 . . . 119.58(3) no
Mo4 Mo6 Se7 . . . 60.68(3) no
Mo4 Mo6 Se9 . . . 117.42(3) no
Mo4 Mo6 Se11 . . . 58.98(3) no
Mo4 Mo6 Cr1 . . 1_556 136.86(4) no
Mo5 Mo6 Mo7 . . . 45.129(18) no
Mo5 Mo6 Mo8 . . . 90.33(3) no
Mo5 Mo6 Mo9 . . . 61.40(2) no
Mo5 Mo6 Se2 . . 3_456 81.09(2) no
Mo5 Mo6 Se3 . . 1_455 136.78(3) no
Mo5 Mo6 Se4 . . 1_455 115.94(2) no
Mo5 Mo6 Se6 . . . 59.50(2) no
Mo5 Mo6 Se7 . . . 120.79(4) no
Mo5 Mo6 Se9 . . . 119.08(3) no
Mo5 Mo6 Se11 . . . 58.57(2) no
Mo5 Mo6 Cr1 . . 1_556 92.12(4) no
Mo7 Mo6 Mo8 . . . 45.21(2) no
Mo7 Mo6 Mo9 . . . 44.63(3) no
Mo7 Mo6 Se2 . . 3_456 126.214(17) no
Mo7 Mo6 Se3 . . 1_455 176.09(3) no
Mo7 Mo6 Se4 . . 1_455 125.787(19) no
Mo7 Mo6 Se6 . . . 87.07(2) no
Mo7 Mo6 Se7 . . . 89.18(3) no
Mo7 Mo6 Se9 . . . 87.44(3) no
Mo7 Mo6 Se11 . . . 88.92(3) no
Mo7 Mo6 Cr1 . . 1_556 91.20(4) no
Mo8 Mo6 Mo9 . . . 59.03(2) no
Mo8 Mo6 Se2 . . 3_456 171.32(3) no
Mo8 Mo6 Se3 . . 1_455 132.62(3) no
Mo8 Mo6 Se4 . . 1_455 113.51(3) no
Mo8 Mo6 Se6 . . . 116.54(3) no
Mo8 Mo6 Se7 . . . 57.13(2) no
Mo8 Mo6 Se9 . . . 57.35(3) no
Mo8 Mo6 Se11 . . . 119.04(4) no
Mo8 Mo6 Cr1 . . 1_556 90.41(3) no
Mo9 Mo6 Se2 . . 3_456 116.89(2) no
Mo9 Mo6 Se3 . . 1_455 138.58(4) no
Mo9 Mo6 Se4 . . 1_455 81.16(3) no
Mo9 Mo6 Se6 . . . 57.51(2) no
Mo9 Mo6 Se7 . . . 116.10(3) no
Mo9 Mo6 Se9 . . . 57.70(3) no
Mo9 Mo6 Se11 . . . 119.94(3) no
Mo9 Mo6 Cr1 . . 1_556 46.58(4) no
Se2 Mo6 Se3 3_456 . 1_455 55.839(19) no
Se2 Mo6 Se4 3_456 . 1_455 71.876(17) no
Se2 Mo6 Se6 3_456 . . 59.935(18) no
Se2 Mo6 Se7 3_456 . . 126.71(2) no
Se2 Mo6 Se9 3_456 . . 128.35(3) no
Se2 Mo6 Se11 3_456 . . 55.06(2) no
Se2 Mo6 Cr1 3_456 . 1_556 91.16(3) no
Se3 Mo6 Se4 1_455 . 1_455 57.50(2) no
Se3 Mo6 Se6 1_455 . . 96.77(3) no
Se3 Mo6 Se7 1_455 . . 87.08(3) no
Se3 Mo6 Se9 1_455 . . 93.36(3) no
Se3 Mo6 Se11 1_455 . . 90.19(3) no
Se3 Mo6 Cr1 1_455 . 1_556 92.08(5) no
Se4 Mo6 Se6 1_455 . . 56.61(2) no
Se4 Mo6 Se7 1_455 . . 122.03(3) no
Se4 Mo6 Se9 1_455 . . 56.48(3) no
Se4 Mo6 Se11 1_455 . . 126.93(3) no
Se4 Mo6 Cr1 1_455 . 1_556 34.59(4) no
Se6 Mo6 Se7 . . . 173.19(3) no
Se6 Mo6 Se9 . . . 88.60(3) no
Se6 Mo6 Se11 . . . 92.34(2) no
Se6 Mo6 Cr1 . . 1_556 43.74(3) no
Se7 Mo6 Se9 . . . 85.56(3) no
Se7 Mo6 Se11 . . . 93.27(3) no
Se7 Mo6 Cr1 . . 1_556 130.76(4) no
Se9 Mo6 Se11 . . . 176.20(4) no
Se9 Mo6 Cr1 . . 1_556 45.30(3) no
Se11 Mo6 Cr1 . . 1_556 135.97(3) no
Mo4 Mo7 Mo4 . . 4_555 109.57(3) no
Mo4 Mo7 Mo5 . . . 58.105(17) no
Mo4 Mo7 Mo5 . . 4_555 145.38(4) no
Mo4 Mo7 Mo6 . . . 43.42(2) no
Mo4 Mo7 Mo6 . . 4_555 103.64(3) no
Mo4 Mo7 Mo8 . . . 59.254(19) no
Mo4 Mo7 Mo9 . . . 88.41(3) no
Mo4 Mo7 Se5 . . . 59.15(2) no
Mo4 Mo7 Se5 . . 4_555 146.56(4) no
Mo4 Mo7 Se8 . . . 60.324(18) no
Mo4 Mo7 Se10 . . . 118.73(2) no
Mo4 Mo7 Cr2 . . . 120.97(4) no
Mo4 Mo7 Mo5 4_555 . . 145.38(4) no
Mo4 Mo7 Mo5 4_555 . 4_555 58.105(17) no
Mo4 Mo7 Mo6 4_555 . . 103.64(3) no
Mo4 Mo7 Mo6 4_555 . 4_555 43.42(2) no
Mo4 Mo7 Mo8 4_555 . . 59.254(19) no
Mo4 Mo7 Mo9 4_555 . . 88.41(3) no
Mo4 Mo7 Se5 4_555 . . 146.56(4) no
Mo4 Mo7 Se5 4_555 . 4_555 59.15(2) no
Mo4 Mo7 Se8 4_555 . . 60.324(18) no
Mo4 Mo7 Se10 4_555 . . 118.73(2) no
Mo4 Mo7 Cr2 4_555 . . 120.97(4) no
Mo5 Mo7 Mo5 . . 4_555 111.58(4) no
Mo5 Mo7 Mo6 . . . 43.734(18) no
Mo5 Mo7 Mo6 . . 4_555 104.56(3) no
Mo5 Mo7 Mo8 . . . 89.70(3) no
Mo5 Mo7 Mo9 . . . 60.80(2) no
Mo5 Mo7 Se5 . . . 59.57(2) no
Mo5 Mo7 Se5 . . 4_555 149.00(3) no
Mo5 Mo7 Se8 . . . 118.430(19) no
Mo5 Mo7 Se10 . . . 60.683(19) no
Mo5 Mo7 Cr2 . . . 89.89(6) no
Mo5 Mo7 Mo6 4_555 . . 104.56(3) no
Mo5 Mo7 Mo6 4_555 . 4_555 43.734(18) no
Mo5 Mo7 Mo8 4_555 . . 89.70(3) no
Mo5 Mo7 Mo9 4_555 . . 60.80(2) no
Mo5 Mo7 Se5 4_555 . . 149.00(3) no
Mo5 Mo7 Se5 4_555 . 4_555 59.57(2) no
Mo5 Mo7 Se8 4_555 . . 118.430(19) no
Mo5 Mo7 Se10 4_555 . . 60.683(19) no
Mo5 Mo7 Cr2 4_555 . . 89.89(6) no
Mo6 Mo7 Mo6 . . 4_555 72.15(2) no
Mo6 Mo7 Mo8 . . . 45.974(18) no
Mo6 Mo7 Mo9 . . . 45.004(17) no
Mo6 Mo7 Se5 . . . 88.37(2) no
Mo6 Mo7 Se5 . . 4_555 160.48(3) no
Mo6 Mo7 Se8 . . . 89.27(3) no
Mo6 Mo7 Se10 . . . 88.55(3) no
Mo6 Mo7 Cr2 . . . 133.61(6) no
Mo6 Mo7 Mo8 4_555 . . 45.974(18) no
Mo6 Mo7 Mo9 4_555 . . 45.004(17) no
Mo6 Mo7 Se5 4_555 . . 160.48(3) no
Mo6 Mo7 Se5 4_555 . 4_555 88.37(2) no
Mo6 Mo7 Se8 4_555 . . 89.27(3) no
Mo6 Mo7 Se10 4_555 . . 88.55(3) no
Mo6 Mo7 Cr2 4_555 . . 133.61(6) no
Mo8 Mo7 Mo9 . . . 59.68(3) no
Mo8 Mo7 Se5 . . . 118.37(2) no
Mo8 Mo7 Se5 . . 4_555 118.37(2) no
Mo8 Mo7 Se8 . . . 58.40(3) no
Mo8 Mo7 Se10 . . . 118.90(5) no
Mo8 Mo7 Cr2 . . . 179.28(12) no
Mo9 Mo7 Se5 . . . 120.35(3) no
Mo9 Mo7 Se5 . . 4_555 120.35(3) no
Mo9 Mo7 Se8 . . . 118.08(4) no
Mo9 Mo7 Se10 . . . 59.22(3) no
Mo9 Mo7 Cr2 . . . 119.60(11) no
Se5 Mo7 Se5 . . 4_555 111.07(4) no
Se5 Mo7 Se8 . . . 89.26(3) no
Se5 Mo7 Se10 . . . 92.27(2) no
Se5 Mo7 Cr2 . . . 61.89(4) no
Se5 Mo7 Se8 4_555 . . 89.26(3) no
Se5 Mo7 Se10 4_555 . . 92.27(2) no
Se5 Mo7 Cr2 4_555 . . 61.89(4) no
Se8 Mo7 Se10 . . . 177.30(6) no
Se8 Mo7 Cr2 . . . 122.33(12) no
Se10 Mo7 Cr2 . . . 60.37(11) no
Mo4 Mo8 Mo4 . . 4_555 112.12(4) no
Mo4 Mo8 Mo5 . . . 43.716(16) no
Mo4 Mo8 Mo5 . . 4_555 104.44(2) no
Mo4 Mo8 Mo6 . . . 57.73(2) no
Mo4 Mo8 Mo6 . . 4_555 145.55(3) no
Mo4 Mo8 Mo7 . . . 60.77(2) no
Mo4 Mo8 Mo9 . . . 89.25(2) no
Mo4 Mo8 Se7 . . . 60.24(2) no
Mo4 Mo8 Se7 . . 4_555 150.25(4) no
Mo4 Mo8 Se8 . . . 61.01(2) no
Mo4 Mo8 Se9 . . . 118.11(2) no
Mo4 Mo8 Cr3 . . 1_454 91.55(13) no
Mo4 Mo8 Mo5 4_555 . . 104.44(2) no
Mo4 Mo8 Mo5 4_555 . 4_555 43.716(16) no
Mo4 Mo8 Mo6 4_555 . . 145.55(3) no
Mo4 Mo8 Mo6 4_555 . 4_555 57.73(2) no
Mo4 Mo8 Mo7 4_555 . . 60.77(2) no
Mo4 Mo8 Mo9 4_555 . . 89.25(2) no
Mo4 Mo8 Se7 4_555 . . 150.25(4) no
Mo4 Mo8 Se7 4_555 . 4_555 60.24(2) no
Mo4 Mo8 Se8 4_555 . . 61.01(2) no
Mo4 Mo8 Se9 4_555 . . 118.11(2) no
Mo4 Mo8 Cr3 4_555 . 1_454 91.55(13) no
Mo5 Mo8 Mo5 . . 4_555 71.734(16) no
Mo5 Mo8 Mo6 . . . 43.716(16) no
Mo5 Mo8 Mo6 . . 4_555 103.69(2) no
Mo5 Mo8 Mo7 . . . 45.110(16) no
Mo5 Mo8 Mo9 . . . 45.545(17) no
Mo5 Mo8 Se7 . . . 88.733(16) no
Mo5 Mo8 Se7 . . 4_555 160.32(2) no
Mo5 Mo8 Se8 . . . 88.57(3) no
Mo5 Mo8 Se9 . . . 89.27(2) no
Mo5 Mo8 Cr3 . . 1_454 135.27(13) no
Mo5 Mo8 Mo6 4_555 . . 103.69(2) no
Mo5 Mo8 Mo6 4_555 . 4_555 43.716(16) no
Mo5 Mo8 Mo7 4_555 . . 45.110(16) no
Mo5 Mo8 Mo9 4_555 . . 45.545(17) no
Mo5 Mo8 Se7 4_555 . . 160.32(2) no
Mo5 Mo8 Se7 4_555 . 4_555 88.733(16) no
Mo5 Mo8 Se8 4_555 . . 88.57(3) no
Mo5 Mo8 Se9 4_555 . . 89.27(2) no
Mo5 Mo8 Cr3 4_555 . 1_454 135.27(13) no
Mo6 Mo8 Mo6 . . 4_555 109.92(3) no
Mo6 Mo8 Mo7 . . . 88.82(2) no
Mo6 Mo8 Mo9 . . . 59.634(18) no
Mo6 Mo8 Se7 . . . 58.402(18) no
Mo6 Mo8 Se7 . . 4_555 145.36(5) no
Mo6 Mo8 Se8 . . . 118.69(3) no
Mo6 Mo8 Se9 . . . 60.38(2) no
Mo6 Mo8 Cr3 . . 1_454 119.90(8) no
Mo6 Mo8 Mo7 4_555 . . 88.82(2) no
Mo6 Mo8 Mo9 4_555 . . 59.634(18) no
Mo6 Mo8 Se7 4_555 . . 145.36(5) no
Mo6 Mo8 Se7 4_555 . 4_555 58.402(18) no
Mo6 Mo8 Se8 4_555 . . 118.69(3) no
Mo6 Mo8 Se9 4_555 . . 60.38(2) no
Mo6 Mo8 Cr3 4_555 . 1_454 119.90(8) no
Mo7 Mo8 Mo9 . . . 59.64(3) no
Mo7 Mo8 Se7 . . . 120.99(3) no
Mo7 Mo8 Se7 . . 4_555 120.99(3) no
Mo7 Mo8 Se8 . . . 58.80(3) no
Mo7 Mo8 Se9 . . . 118.54(3) no
Mo7 Mo8 Cr3 . . 1_454 121.8(2) no
Mo9 Mo8 Se7 . . . 117.97(3) no
Mo9 Mo8 Se7 . . 4_555 117.97(3) no
Mo9 Mo8 Se8 . . . 118.44(4) no
Mo9 Mo8 Se9 . . . 58.90(3) no
Mo9 Mo8 Cr3 . . 1_454 178.6(2) no
Se7 Mo8 Se7 . . 4_555 110.65(3) no
Se7 Mo8 Se8 . . . 93.43(3) no
Se7 Mo8 Se9 . . . 88.08(3) no
Se7 Mo8 Cr3 . . 1_454 61.52(8) no
Se7 Mo8 Se8 4_555 . . 93.43(3) no
Se7 Mo8 Se9 4_555 . . 88.08(3) no
Se7 Mo8 Cr3 4_555 . 1_454 61.52(8) no
Se8 Mo8 Se9 . . . 177.34(3) no
Se8 Mo8 Cr3 . . 1_454 63.0(2) no
Se9 Mo8 Cr3 . . 1_454 119.7(2) no
Mo4 Mo9 Mo4 . . 4_555 72.49(2) no
Mo4 Mo9 Mo5 . . . 44.394(16) no
Mo4 Mo9 Mo5 . . 4_555 104.84(3) no
Mo4 Mo9 Mo6 . . . 44.06(2) no
Mo4 Mo9 Mo6 . . 4_555 105.42(3) no
Mo4 Mo9 Mo7 . . . 46.336(17) no
Mo4 Mo9 Mo8 . . . 45.449(17) no
Mo4 Mo9 Se6 . . . 89.72(2) no
Mo4 Mo9 Se6 . . 4_555 162.15(3) no
Mo4 Mo9 Se7 . . . 35.877(14) no
Mo4 Mo9 Se7 . . 4_555 75.124(17) no
Mo4 Mo9 Se9 . . . 88.99(2) no
Mo4 Mo9 Se10 . . . 89.81(3) no
Mo4 Mo9 Cr1 . . 1_556 134.51(3) no
Mo4 Mo9 Mo5 4_555 . . 104.84(3) no
Mo4 Mo9 Mo5 4_555 . 4_555 44.394(16) no
Mo4 Mo9 Mo6 4_555 . . 105.42(3) no
Mo4 Mo9 Mo6 4_555 . 4_555 44.06(2) no
Mo4 Mo9 Mo7 4_555 . . 46.336(17) no
Mo4 Mo9 Mo8 4_555 . . 45.449(17) no
Mo4 Mo9 Se6 4_555 . . 162.15(3) no
Mo4 Mo9 Se6 4_555 . 4_555 89.72(2) no
Mo4 Mo9 Se7 4_555 . . 75.124(17) no
Mo4 Mo9 Se7 4_555 . 4_555 35.877(14) no
Mo4 Mo9 Se9 4_555 . . 88.99(2) no
Mo4 Mo9 Se10 4_555 . . 89.81(3) no
Mo4 Mo9 Cr1 4_555 . 1_556 134.51(3) no
Mo5 Mo9 Mo5 . . 4_555 110.34(4) no
Mo5 Mo9 Mo6 . . . 58.216(17) no
Mo5 Mo9 Mo6 . . 4_555 147.16(4) no
Mo5 Mo9 Mo7 . . . 60.04(2) no
Mo5 Mo9 Mo8 . . . 89.84(3) no
Mo5 Mo9 Se6 . . . 59.29(2) no
Mo5 Mo9 Se6 . . 4_555 144.83(3) no
Mo5 Mo9 Se7 . . . 73.620(16) no
Mo5 Mo9 Se7 . . 4_555 119.11(3) no
Mo5 Mo9 Se9 . . . 119.281(18) no
Mo5 Mo9 Se10 . . . 60.22(2) no
Mo5 Mo9 Cr1 . . 1_556 119.47(3) no
Mo5 Mo9 Mo6 4_555 . . 147.16(4) no
Mo5 Mo9 Mo6 4_555 . 4_555 58.216(17) no
Mo5 Mo9 Mo7 4_555 . . 60.04(2) no
Mo5 Mo9 Mo8 4_555 . . 89.84(3) no
Mo5 Mo9 Se6 4_555 . . 144.83(3) no
Mo5 Mo9 Se6 4_555 . 4_555 59.29(2) no
Mo5 Mo9 Se7 4_555 . . 119.11(3) no
Mo5 Mo9 Se7 4_555 . 4_555 73.620(16) no
Mo5 Mo9 Se9 4_555 . . 119.281(18) no
Mo5 Mo9 Se10 4_555 . . 60.22(2) no
Mo6 Mo9 Mo6 . . 4_555 112.74(3) no
Mo6 Mo9 Mo7 . . . 90.37(3) no
Mo6 Mo9 Mo8 . . . 61.337(18) no
Mo6 Mo9 Se6 . . . 60.276(18) no
Mo6 Mo9 Se6 . . 4_555 148.37(5) no
Mo6 Mo9 Se7 . . . 31.223(16) no
Mo6 Mo9 Se7 . . 4_555 85.664(19) no
Mo6 Mo9 Se9 . . . 61.090(19) no
Mo6 Mo9 Se10 . . . 118.44(3) no
Mo6 Mo9 Cr1 . . 1_556 90.45(4) no
Mo6 Mo9 Mo7 4_555 . . 90.37(3) no
Mo6 Mo9 Mo8 4_555 . . 61.337(18) no
Mo6 Mo9 Se6 4_555 . . 148.37(5) no
Mo6 Mo9 Se6 4_555 . 4_555 60.276(18) no
Mo6 Mo9 Se7 4_555 . . 85.664(19) no
Mo6 Mo9 Se7 4_555 . 4_555 31.223(16) no
Mo6 Mo9 Se9 4_555 . . 61.090(19) no
Mo6 Mo9 Se10 4_555 . . 118.44(3) no
Mo6 Mo9 Cr1 4_555 . 1_556 90.45(4) no
Mo7 Mo9 Mo8 . . . 60.68(3) no
Mo7 Mo9 Se6 . . . 119.24(3) no
Mo7 Mo9 Se6 . . 4_555 119.24(3) no
Mo7 Mo9 Se7 . . . 74.72(2) no
Mo7 Mo9 Se7 . . 4_555 74.72(2) no
Mo7 Mo9 Se9 . . . 119.87(4) no
Mo7 Mo9 Se10 . . . 58.64(3) no
Mo7 Mo9 Cr1 . . 1_556 178.51(5) no
Mo8 Mo9 Se6 . . . 121.613(19) no
Mo8 Mo9 Se6 . . 4_555 121.613(19) no
Mo8 Mo9 Se7 . . . 30.182(12) no
Mo8 Mo9 Se7 . . 4_555 30.182(12) no
Mo8 Mo9 Se9 . . . 59.19(3) no
Mo8 Mo9 Se10 . . . 119.31(5) no
Mo8 Mo9 Cr1 . . 1_556 120.81(6) no
Se6 Mo9 Se6 . . 4_555 108.01(4) no
Se6 Mo9 Se7 . . . 91.470(17) no
Se6 Mo9 Se7 . . 4_555 141.55(3) no
Se6 Mo9 Se9 . . . 92.30(3) no
Se6 Mo9 Se10 . . . 88.58(2) no
Se6 Mo9 Cr1 . . 1_556 60.21(3) no
Se6 Mo9 Se7 4_555 . . 141.55(3) no
Se6 Mo9 Se7 4_555 . 4_555 91.470(17) no
Se6 Mo9 Se9 4_555 . . 92.30(3) no
Se6 Mo9 Se10 4_555 . . 88.58(2) no
Se6 Mo9 Cr1 4_555 . 1_556 60.21(3) no
Se7 Mo9 Se7 . . 4_555 55.825(13) no
Se7 Mo9 Se9 . . . 53.11(2) no
Se7 Mo9 Se10 . . . 125.67(3) no
Se7 Mo9 Cr1 . . 1_556 106.58(4) no
Se7 Mo9 Se9 4_555 . . 53.11(2) no
Se7 Mo9 Se10 4_555 . . 125.67(3) no
Se7 Mo9 Cr1 4_555 . 1_556 106.58(4) no
Se9 Mo9 Se10 . . . 178.51(5) no
Se9 Mo9 Cr1 . . 1_556 61.62(5) no
Se10 Mo9 Cr1 . . 1_556 119.88(5) no
Tl1 Se1 Mo1 1_656 . 3_556 136.86(4) no
Tl1 Se1 Mo2 1_656 . . 100.32(3) no
Tl1 Se1 Mo3 1_656 . . 148.14(3) no
Tl1 Se1 Mo4 1_656 . 1_656 90.53(3) no
Tl1 Se1 Mo5 1_656 . 3_556 87.06(2) no
Tl1 Se1 Se2 1_656 . 3_556 92.58(3) no
Tl1 Se1 Se3 1_656 . 3_556 166.05(2) no
Tl1 Se1 Se4 1_656 . . 104.25(3) no
Tl1 Se1 Se5 1_656 . 1_656 52.18(2) no
Tl1 Se1 Se5 1_656 . 3_556 113.85(3) no
Tl1 Se1 Se6 1_656 . 1_655 52.783(19) no
Tl1 Se1 Se7 1_656 . 1_656 124.40(3) no
Tl1 Se1 Se8 1_656 . 1_656 67.61(3) no
Tl1 Se1 Se11 1_656 . 1_656 111.15(2) no
Tl1 Se1 Se11 1_656 . 3_556 54.25(2) no
Tl1 Se1 Cr1 1_656 . 1_656 69.41(4) no
Mo1 Se1 Mo2 3_556 . . 64.12(2) no
Mo1 Se1 Mo3 3_556 . . 62.92(2) no
Mo1 Se1 Mo4 3_556 . 1_656 130.46(4) no
Mo1 Se1 Mo5 3_556 . 3_556 52.94(2) no

loop_
_geom_bond_atom_site_label_1
_geom_bond_atom_site_label_2
_geom_bond_site_symmetry_1
_geom_bond_site_symmetry_2
_geom_bond_distance
_geom_bond_publ_flag
Tl1 Se1 . 1_454 3.6290(11) yes
Tl1 Se2 . 1_554 3.4600(11) yes
Tl1 Se3 . . 3.7414(8) yes
Tl1 Se5 . . 3.2114(11) yes
Tl1 Se6 . 1_554 3.1803(7) yes
Tl1 Se7 . 1_655 3.1152(11) yes
Tl1 Se8 . . 4.1426(13) yes
Tl1 Se9 . 1_655 4.2214(9) no
Tl1 Se10 . 1_554 4.1250(12) yes
Tl1 Se11 . 3_455 3.2515(11) yes
Mo1 Mo1 . 3_556 3.8353(6) yes
Mo1 Mo2 . . 2.6769(8) yes
Mo1 Mo2 . 3_556 2.7252(7) yes
Mo1 Mo3 . . 2.6992(6) yes
Mo1 Mo3 . 3_556 2.7098(8) yes
Mo1 Mo5 . . 3.4409(8) yes
Mo1 Se1 . 3_556 2.5771(8) yes
Mo1 Se2 . . 2.6214(10) yes
Mo1 Se3 . . 2.5704(10) yes
Mo1 Se4 . . 2.5575(7) yes
Mo1 Se5 . . 2.6610(6) yes
Mo2 Mo2 . 3_556 3.8047(9) yes
Mo2 Mo3 . . 2.6967(9) yes
Mo2 Mo3 . 3_556 2.6906(8) yes
Mo2 Mo6 . 1_655 3.4797(8) yes
Mo2 Se1 . . 2.5574(7) yes
Mo2 Se2 . 3_556 2.5654(9) yes
Mo2 Se3 . . 2.6055(6) yes
Mo2 Se4 . . 2.5760(9) yes
Mo2 Se6 . 1_655 2.6456(9) yes
Mo3 Mo3 . 3_556 3.8142(8) yes
Mo3 Mo4 . 1_656 3.5231(6) yes
Mo3 Se1 . . 2.6149(8) yes
Mo3 Se2 . . 2.5821(8) yes
Mo3 Se3 . 3_556 2.5555(8) yes
Mo3 Se4 . . 2.5436(9) yes
Mo3 Se7 . 1_656 2.6346(9) yes
Mo4 Mo5 . . 2.6441(6) yes
Mo4 Mo6 . . 2.6278(9) yes
Mo4 Mo7 . . 2.7347(5) yes
Mo4 Mo8 . . 2.6931(7) yes
Mo4 Se1 . 1_454 2.6523(9) yes
Mo4 Se5 . . 2.6306(8) yes
Mo4 Se7 . . 2.6382(8) yes
Mo4 Se8 . . 2.6873(7) yes
Mo4 Se11 . . 2.5507(8) yes
Mo5 Mo6 . . 2.6431(8) yes
Mo5 Mo7 . . 2.7095(6) yes
Mo5 Mo8 . . 3.8244(6) yes
Mo5 Mo9 . . 2.7300(7) yes
Mo5 Se2 . . 2.6890(6) yes
Mo5 Se5 . . 2.6337(10) yes
Mo5 Se6 . . 2.6285(11) yes
Mo5 Se10 . . 2.6808(5) yes
Mo5 Se11 . . 2.5421(7) yes
Mo6 Mo7 . . 3.8222(9) yes
Mo6 Mo8 . . 2.7491(7) yes
Mo6 Mo9 . . 2.7032(5) yes
Mo6 Se3 . 1_455 2.6742(9) yes
Mo6 Se6 . . 2.6536(7) yes
Mo6 Se7 . . 2.5952(6) yes
Mo6 Se9 . . 2.7001(8) yes
Mo6 Se11 . . 2.5511(8) yes
Mo7 Mo8 . . 2.7127(10) yes
Mo7 Mo9 . . 2.6851(13) yes
Mo7 Se5 . . 2.5885(8) yes
Mo7 Se5 . 4_555 2.5885(8) yes
Mo7 Se8 . . 2.6093(9) yes
Mo7 Se10 . . 2.5939(10) yes
Mo8 Mo9 . . 2.6863(9) yes
Mo8 Se7 . . 2.5594(6) yes
Mo8 Se7 . 4_555 2.5594(6) yes
Mo8 Se8 . . 2.5981(15) yes
Mo8 Se9 . . 2.6152(15) yes
Mo9 Se6 . . 2.5775(8) yes
Mo9 Se6 . 4_555 2.5775(8) yes
Mo9 Se9 . . 2.6073(11) yes
Mo9 Se10 . . 2.6096(11) yes
Cr1 Se4 . 1_454 2.515(2) yes
Cr1 Se4 . 4_454 2.515(2) no
Cr1 Se6 . 1_554 2.750(2) yes
Cr1 Se6 . 4_554 2.750(2) no
Cr1 Se8 . . 2.850(3) yes
Cr1 Se9 . 1_554 2.821(3) yes
Cr2 Se4 . . 2.524(3) yes
Cr2 Se4 . 4_555 2.524(3) no
Cr2 Se5 . . 2.798(2) yes
Cr2 Se5 . 4_555 2.798(2) no
Cr2 Se9 . 1_655 2.788(6) yes
Cr2 Se10 . . 2.738(6) yes
Cr3 Se4 . . 2.501(8) yes
Cr3 Se4 . 4_555 2.501(8) no
Cr3 Se7 . 1_656 2.782(7) yes
Cr3 Se7 . 4_656 2.782(7) no
Cr3 Se8 . 1_656 2.859(8) yes
Cr3 Se10 . . 2.886(8) yes
Cr4 Se1 . . 2.3096(6) yes
Cr4 Se1 . 3_657 2.3096(6) no
Cr4 Se5 . 1_656 2.9635(6) yes
Cr4 Se5 . 3_556 2.9635(6) no
Cr4 Se11 . 1_656 2.7815(8) yes
Cr4 Se11 . 3_556 2.7815(8) no
Cr1 Cr2 . 1_454 3.231(5) yes
Cr1 Cr3 . 1_454 3.216(12) yes
Cr2 Cr3 . . 3.295(10) yes
